data_7130255
loop_
_publ_author_name
'Zhang, Xiangyu'
'Fu, Zhiyuan'
'Jiang, Xinyan'
'Yang, Zhiqiang'
'Wang, Shiyin'
'Wang, Kai'
'Wu, Zhijun'
'Zhang, Shitong'
'Liu, Haichao'
'Yang, Bing'

_publ_section_title
;
 Robust Formation of Discrete Non-Covalent Pyrene Dimers in Amorphous Film
 by Strong \p--\p Interaction
;
_journal_name_full 'Chemical Communications'
_journal_paper_doi 10.1039/D2CC02125K
_journal_year 2022
_chemical_formula_moiety 'C32 H18 N2 S2'
_chemical_formula_sum 'C32 H18 N2 S2'
_chemical_formula_weight 494.60
_chemical_name_common Py=2BZT
_chemical_name_systematic 2,2'-(2-(pyren-1-yl)ethene-1,1-diyl)bis(benzo[d]thiazole)
_space_group_crystal_system triclinic
_space_group_IT_number 2
_space_group_name_Hall '-P 1'
_space_group_name_H-M_alt 'P -1'
_atom_sites_solution_hydrogens geom
_atom_sites_solution_primary dual
_audit_creation_date 2020-12-15
_audit_creation_method
;
Olex2 1.2
(compiled 2018.05.29 svn.r3508 for OlexSys, GUI svn.r5506)
;
_audit_update_record
;
2022-04-03 deposited with the CCDC.	2022-06-20 downloaded from the CCDC.
;
_cell_angle_alpha 68.065(3)
_cell_angle_beta 81.235(3)
_cell_angle_gamma 84.301(3)
_cell_formula_units_Z 2
_cell_length_a 8.8249(7)
_cell_length_b 11.0232(9)
_cell_length_c 12.6120(11)
_cell_measurement_reflns_used 9996
_cell_measurement_temperature 293
_cell_measurement_theta_max 26.71
_cell_measurement_theta_min 2.92
_cell_volume 1123.57(16)
_computing_cell_refinement 'SAINT V8.40A (?, 2016)'
_computing_data_reduction 'SAINT V8.40A (?, 2016)'
_computing_molecular_graphics 'Olex2 (Dolomanov et al., 2009)'
_computing_publication_material 'Olex2 (Dolomanov et al., 2009)'
_computing_structure_refinement 'ShelXL (Sheldrick, 2015)'
_computing_structure_solution 'ShelXT (Sheldrick, 2015)'
_diffrn_ambient_temperature 293.0
_diffrn_measured_fraction_theta_full 0.999
_diffrn_measured_fraction_theta_max 0.998
_diffrn_measurement_device_type 'Bruker APEX-II CCD'
_diffrn_measurement_method '\f and \w scans'
_diffrn_radiation_type MoK\a
_diffrn_radiation_wavelength 0.71073
_diffrn_reflns_av_R_equivalents 0.0253
_diffrn_reflns_av_unetI/netI 0.0168
_diffrn_reflns_Laue_measured_fraction_full 0.999
_diffrn_reflns_Laue_measured_fraction_max 0.998
_diffrn_reflns_limit_h_max 11
_diffrn_reflns_limit_h_min -11
_diffrn_reflns_limit_k_max 13
_diffrn_reflns_limit_k_min -13
_diffrn_reflns_limit_l_max 15
_diffrn_reflns_limit_l_min -15
_diffrn_reflns_number 26565
_diffrn_reflns_point_group_measured_fraction_full 0.999
_diffrn_reflns_point_group_measured_fraction_max 0.998
_diffrn_reflns_theta_full 25.242
_diffrn_reflns_theta_max 26.732
_diffrn_reflns_theta_min 2.742
_diffrn_standards_number 0
_exptl_absorpt_coefficient_mu 0.264
_exptl_absorpt_correction_type none
_exptl_crystal_colour orange
_exptl_crystal_density_diffrn 1.462
_exptl_crystal_description piece
_exptl_crystal_F_000 512
_exptl_crystal_preparation Luminescent
_exptl_crystal_recrystallization_method 'Re-crystallisation from solvent: THF/MeOH'
_refine_diff_density_max 0.308
_refine_diff_density_min -0.296
_refine_diff_density_rms 0.048
_refine_ls_extinction_method none
_refine_ls_goodness_of_fit_ref 1.028
_refine_ls_hydrogen_treatment constr
_refine_ls_matrix_type full
_refine_ls_number_parameters 325
_refine_ls_number_reflns 4741
_refine_ls_number_restraints 0
_refine_ls_restrained_S_all 1.028
_refine_ls_R_factor_all 0.0332
_refine_ls_R_factor_gt 0.0291
_refine_ls_shift/su_max 0.001
_refine_ls_shift/su_mean 0.000
_refine_ls_structure_factor_coef Fsqd
_refine_ls_weighting_details 'w=1/[\s^2^(Fo^2^)+(0.0368P)^2^+0.7320P] where P=(Fo^2^+2Fc^2^)/3'
_refine_ls_weighting_scheme calc
_refine_ls_wR_factor_gt 0.0758
_refine_ls_wR_factor_ref 0.0798
_reflns_Friedel_coverage 0.000
_reflns_number_gt 4311
_reflns_number_total 4741
_reflns_threshold_expression 'I > 2\s(I)'
_cod_data_source_file d2cc02125k2.cif
_cod_data_source_block Py=2BZT
_cod_database_code 7130255
_shelx_shelxl_version_number 2018/3
_shelx_space_group_comment
;
The symmetry employed for this shelxl refinement is uniquely defined
by the following loop, which should always be used as a source of
symmetry information in preference to the above space-group names.
They are only intended as comments.
;
_olex2_refinement_description
;
1. Fixed Uiso
 At 1.2 times of:
  All C(H) groups
2.a Aromatic/amide H refined with riding coordinates:
 C00A(H00A), C00C(H00C), C00D(H00D), C00F(H00F), C00K(H00K), C00L(H00L),
 C00M(H00M), C00P(H00P), C00Q(H00Q), C00S(H00S), C00T(H00T), C00U(H00U),
 C00V(H00V), C00W(H00W), C00X(H00X), C00Y(H00Y), C00Z(H00Z), C010(H010)
;
_olex2_submission_special_instructions 'No special instructions were received'

loop_
_space_group_symop_operation_xyz
'x, y, z'
'-x, -y, -z'

loop_
_atom_site_label
_atom_site_type_symbol
_atom_site_fract_x
_atom_site_fract_y
_atom_site_fract_z
_atom_site_U_iso_or_equiv
_atom_site_adp_type
_atom_site_occupancy
_atom_site_site_symmetry_order
_atom_site_calc_flag
_atom_site_refinement_flags_posn
_atom_site_refinement_flags_adp
_atom_site_refinement_flags_occupancy
_atom_site_disorder_assembly
_atom_site_disorder_group
S001 S 0.26315(4) 0.52845(3) 0.97077(3) 0.01656(9) Uani 1 1 d . . . . .
S002 S 0.43187(4) 0.52782(3) 0.64008(3) 0.01783(9) Uani 1 1 d . . . . .
N003 N 0.49836(12) 0.40407(11) 0.84881(9) 0.0158(2) Uani 1 1 d . . . . .
N004 N 0.34701(13) 0.76847(11) 0.90141(9) 0.0157(2) Uani 1 1 d . . . . .
C005 C 0.77268(14) 0.84785(12) 0.55037(11) 0.0143(2) Uani 1 1 d . . . . .
C006 C 0.49480(15) 0.64286(12) 0.79221(11) 0.0147(2) Uani 1 1 d . . . . .
C007 C 0.48623(14) 0.52006(12) 0.77135(11) 0.0148(2) Uani 1 1 d . . . . .
C008 C 0.90834(15) 0.83997(12) 0.47559(11) 0.0146(2) Uani 1 1 d . . . . .
C009 C 0.46523(14) 0.30973(12) 0.80809(11) 0.0148(2) Uani 1 1 d . . . . .
C00A C 0.69259(15) 0.97335(13) 0.52787(11) 0.0165(3) Uani 1 1 d . . . . .
H00A H 0.602109 0.980809 0.576999 0.020 Uiso 1 1 calc R . . . .
C00B C 0.15950(15) 0.63126(13) 1.03315(11) 0.0163(3) Uani 1 1 d . . . . .
C00C C 0.93941(15) 0.60720(13) 0.58647(12) 0.0174(3) Uani 1 1 d . . . . .
H00C H 0.994915 0.525566 0.599794 0.021 Uiso 1 1 calc R . . . .
C00D C 0.80643(15) 0.61446(13) 0.65829(11) 0.0167(3) Uani 1 1 d . . . . .
H00D H 0.771985 0.537205 0.719519 0.020 Uiso 1 1 calc R . . . .
C00E C 0.22273(15) 0.75540(13) 0.98606(11) 0.0162(3) Uani 1 1 d . . . . .
C00F C 0.59103(15) 0.73919(12) 0.72819(11) 0.0156(3) Uani 1 1 d . . . . .
H00F H 0.571971 0.819965 0.739777 0.019 Uiso 1 1 calc R . . . .
C00G C 0.99337(15) 0.71847(13) 0.49440(11) 0.0164(3) Uani 1 1 d . . . . .
C00H C 0.37834(15) 0.65935(12) 0.88348(11) 0.0144(2) Uani 1 1 d . . . . .
C00I C 0.72117(15) 0.73281(12) 0.64310(11) 0.0149(2) Uani 1 1 d . . . . .
C00J C 0.96192(15) 0.95407(13) 0.38147(11) 0.0156(3) Uani 1 1 d . . . . .
C00K C 0.74310(15) 1.08150(13) 0.43812(12) 0.0180(3) Uani 1 1 d . . . . .
H00K H 0.686784 1.162634 0.425803 0.022 Uiso 1 1 calc R . . . .
C00L C 0.03109(16) 0.60428(14) 1.11638(12) 0.0202(3) Uani 1 1 d . . . . .
H00L H -0.009708 0.519727 1.148065 0.024 Uiso 1 1 calc R . . . .
C00M C 0.46494(15) 0.17502(13) 0.87186(12) 0.0180(3) Uani 1 1 d . . . . .
H00M H 0.490527 0.140950 0.948397 0.022 Uiso 1 1 calc R . . . .
C00N C 0.42684(15) 0.35836(13) 0.69485(11) 0.0159(3) Uani 1 1 d . . . . .
C00O C 0.87926(15) 1.07626(13) 0.36154(11) 0.0170(3) Uani 1 1 d . . . . .
C00P C 0.38628(15) 0.27492(14) 0.64405(12) 0.0189(3) Uani 1 1 d . . . . .
H00P H 0.359361 0.308271 0.567894 0.023 Uiso 1 1 calc R . . . .
C00Q C 0.42655(15) 0.09249(13) 0.82096(12) 0.0198(3) Uani 1 1 d . . . . .
H00Q H 0.427234 0.000762 0.862922 0.024 Uiso 1 1 calc R . . . .
C00R C 1.09861(16) 0.94597(13) 0.30819(11) 0.0183(3) Uani 1 1 d . . . . .
C00S C 0.38678(15) 0.14185(13) 0.70882(12) 0.0197(3) Uani 1 1 d . . . . .
H00S H 0.359590 0.083086 0.676435 0.024 Uiso 1 1 calc R . . . .
C00T C 0.15458(16) 0.85491(14) 1.02383(12) 0.0201(3) Uani 1 1 d . . . . .
H00T H 0.195763 0.939277 0.993788 0.024 Uiso 1 1 calc R . . . .
C00U C 1.18196(16) 0.82223(14) 0.33108(12) 0.0205(3) Uani 1 1 d . . . . .
H00U H 1.273945 0.816218 0.282830 0.025 Uiso 1 1 calc R . . . .
C00V C 0.02660(16) 0.82833(14) 1.10541(12) 0.0220(3) Uani 1 1 d . . . . .
H00V H -0.020663 0.895553 1.130932 0.026 Uiso 1 1 calc R . . . .
C00W C 1.14786(17) 1.05895(14) 0.21574(12) 0.0220(3) Uani 1 1 d . . . . .
H00W H 1.238679 1.054108 0.165963 0.026 Uiso 1 1 calc R . . . .
C00X C 1.13239(16) 0.71420(14) 0.41971(12) 0.0195(3) Uani 1 1 d . . . . .
H00X H 1.190512 0.633748 0.433019 0.023 Uiso 1 1 calc R . . . .
C00Y C 0.93348(17) 1.18703(14) 0.26821(12) 0.0211(3) Uani 1 1 d . . . . .
H00Y H 0.878982 1.269154 0.254465 0.025 Uiso 1 1 calc R . . . .
C00Z C -0.03483(16) 0.70436(15) 1.15123(12) 0.0224(3) Uani 1 1 d . . . . .
H00Z H -0.123152 0.688830 1.207116 0.027 Uiso 1 1 calc R . . . .
C010 C 1.06558(17) 1.17774(14) 0.19605(12) 0.0229(3) Uani 1 1 d . . . . .
H010 H 1.100058 1.253183 0.132676 0.028 Uiso 1 1 calc R . . . .

loop_
_atom_site_aniso_label
_atom_site_aniso_U_11
_atom_site_aniso_U_22
_atom_site_aniso_U_33
_atom_site_aniso_U_23
_atom_site_aniso_U_13
_atom_site_aniso_U_12
S001 0.01858(17) 0.01342(15) 0.01715(16) -0.00486(12) 0.00003(12) -0.00463(12)
S002 0.02512(18) 0.01440(16) 0.01393(16) -0.00361(12) -0.00451(12) -0.00380(12)
N003 0.0168(5) 0.0148(5) 0.0161(5) -0.0059(4) -0.0018(4) -0.0017(4)
N004 0.0165(5) 0.0149(5) 0.0160(5) -0.0059(4) -0.0012(4) -0.0026(4)
C005 0.0152(6) 0.0147(6) 0.0152(6) -0.0065(5) -0.0046(5) -0.0023(5)
C006 0.0165(6) 0.0137(6) 0.0140(6) -0.0045(5) -0.0039(5) -0.0006(5)
C007 0.0146(6) 0.0158(6) 0.0142(6) -0.0056(5) -0.0011(5) -0.0023(5)
C008 0.0155(6) 0.0152(6) 0.0152(6) -0.0061(5) -0.0050(5) -0.0029(5)
C009 0.0131(6) 0.0159(6) 0.0160(6) -0.0070(5) 0.0005(5) -0.0027(5)
C00A 0.0156(6) 0.0173(6) 0.0184(6) -0.0078(5) -0.0041(5) -0.0010(5)
C00B 0.0165(6) 0.0180(6) 0.0155(6) -0.0063(5) -0.0044(5) -0.0010(5)
C00C 0.0186(6) 0.0138(6) 0.0206(7) -0.0069(5) -0.0039(5) 0.0001(5)
C00D 0.0188(6) 0.0141(6) 0.0165(6) -0.0038(5) -0.0029(5) -0.0038(5)
C00E 0.0156(6) 0.0177(6) 0.0155(6) -0.0054(5) -0.0040(5) -0.0017(5)
C00F 0.0178(6) 0.0138(6) 0.0159(6) -0.0058(5) -0.0038(5) -0.0004(5)
C00G 0.0163(6) 0.0170(6) 0.0183(6) -0.0082(5) -0.0036(5) -0.0025(5)
C00H 0.0150(6) 0.0138(6) 0.0140(6) -0.0032(5) -0.0033(5) -0.0036(5)
C00I 0.0152(6) 0.0152(6) 0.0156(6) -0.0063(5) -0.0030(5) -0.0030(5)
C00J 0.0165(6) 0.0174(6) 0.0149(6) -0.0060(5) -0.0051(5) -0.0044(5)
C00K 0.0187(6) 0.0145(6) 0.0219(7) -0.0061(5) -0.0078(5) 0.0004(5)
C00L 0.0177(6) 0.0235(7) 0.0181(6) -0.0045(5) -0.0039(5) -0.0054(5)
C00M 0.0190(6) 0.0158(6) 0.0176(6) -0.0046(5) -0.0011(5) -0.0017(5)
C00N 0.0156(6) 0.0152(6) 0.0163(6) -0.0053(5) 0.0004(5) -0.0029(5)
C00O 0.0191(6) 0.0161(6) 0.0165(6) -0.0042(5) -0.0068(5) -0.0042(5)
C00P 0.0192(6) 0.0226(7) 0.0170(6) -0.0094(5) -0.0003(5) -0.0047(5)
C00Q 0.0184(6) 0.0144(6) 0.0254(7) -0.0071(5) 0.0015(5) -0.0028(5)
C00R 0.0193(6) 0.0216(7) 0.0161(6) -0.0074(5) -0.0035(5) -0.0061(5)
C00S 0.0175(6) 0.0206(7) 0.0253(7) -0.0142(6) 0.0024(5) -0.0054(5)
C00T 0.0202(7) 0.0197(7) 0.0225(7) -0.0097(5) -0.0033(5) -0.0015(5)
C00U 0.0171(6) 0.0264(7) 0.0211(7) -0.0126(6) 0.0006(5) -0.0037(5)
C00V 0.0194(7) 0.0273(7) 0.0226(7) -0.0134(6) -0.0041(5) 0.0027(5)
C00W 0.0224(7) 0.0274(7) 0.0170(7) -0.0075(6) -0.0007(5) -0.0094(6)
C00X 0.0183(6) 0.0200(7) 0.0240(7) -0.0121(6) -0.0033(5) 0.0000(5)
C00Y 0.0249(7) 0.0169(6) 0.0208(7) -0.0021(5) -0.0103(6) -0.0047(5)
C00Z 0.0157(6) 0.0323(8) 0.0187(7) -0.0092(6) -0.0008(5) -0.0015(6)
C010 0.0263(7) 0.0231(7) 0.0164(7) -0.0001(5) -0.0053(5) -0.0116(6)

loop_
_atom_type_symbol
_atom_type_description
_atom_type_scat_dispersion_real
_atom_type_scat_dispersion_imag
_atom_type_scat_source
C C 0.0033 0.0016 'International Tables Vol C Tables 4.2.6.8 and 6.1.1.4'
H H 0.0000 0.0000 'International Tables Vol C Tables 4.2.6.8 and 6.1.1.4'
N N 0.0061 0.0033 'International Tables Vol C Tables 4.2.6.8 and 6.1.1.4'
S S 0.1246 0.1234 'International Tables Vol C Tables 4.2.6.8 and 6.1.1.4'

loop_
_geom_angle_atom_site_label_1
_geom_angle_atom_site_label_2
_geom_angle_atom_site_label_3
_geom_angle
_geom_angle_site_symmetry_1
_geom_angle_site_symmetry_3
_geom_angle_publ_flag
C00B S001 C00H 88.94(6) . . ?
C00N S002 C007 88.96(6) . . ?
C007 N003 C009 110.72(11) . . ?
C00H N004 C00E 110.41(11) . . ?
C008 C005 C00A 117.86(12) . . ?
C008 C005 C00I 119.44(12) . . ?
C00I C005 C00A 122.70(12) . . ?
C00F C006 C007 124.35(12) . . ?
C00F C006 C00H 120.93(12) . . ?
C00H C006 C007 114.49(11) . . ?
N003 C007 S002 115.83(10) . . ?
N003 C007 C006 124.16(12) . . ?
C006 C007 S002 119.49(9) . . ?
C005 C008 C00G 120.34(12) . . ?
C005 C008 C00J 120.47(12) . . ?
C00G C008 C00J 119.18(12) . . ?
N003 C009 C00M 124.82(12) . . ?
N003 C009 C00N 115.29(11) . . ?
C00M C009 C00N 119.88(12) . . ?
C00K C00A C005 121.63(12) . . ?
C00E C00B S001 109.53(10) . . ?
C00L C00B S001 128.51(11) . . ?
C00L C00B C00E 121.95(12) . . ?
C00D C00C C00G 120.97(12) . . ?
C00C C00D C00I 121.77(12) . . ?
N004 C00E C00B 115.25(12) . . ?
N004 C00E C00T 125.69(12) . . ?
C00T C00E C00B 119.03(12) . . ?
C006 C00F C00I 127.24(12) . . ?
C008 C00G C00X 119.15(12) . . ?
C00C C00G C008 118.70(12) . . ?
C00C C00G C00X 122.14(12) . . ?
N004 C00H S001 115.82(10) . . ?
N004 C00H C006 124.42(11) . . ?
C006 C00H S001 119.65(9) . . ?
C005 C00I C00F 121.00(11) . . ?
C00D C00I C005 118.76(12) . . ?
C00D C00I C00F 119.96(12) . . ?
C00O C00J C008 120.07(12) . . ?
C00R C00J C008 120.20(12) . . ?
C00R C00J C00O 119.72(12) . . ?
C00A C00K C00O 121.64(12) . . ?
C00Z C00L C00B 117.88(13) . . ?
C00Q C00M C009 118.57(12) . . ?
C009 C00N S002 109.20(9) . . ?
C00P C00N S002 129.28(11) . . ?
C00P C00N C009 121.46(12) . . ?
C00J C00O C00K 118.33(12) . . ?
C00Y C00O C00J 119.15(13) . . ?
C00Y C00O C00K 122.52(13) . . ?
C00S C00P C00N 117.65(13) . . ?
C00M C00Q C00S 121.16(12) . . ?
C00J C00R C00U 118.86(12) . . ?
C00W C00R C00J 119.11(13) . . ?
C00W C00R C00U 122.03(13) . . ?
C00P C00S C00Q 121.27(12) . . ?
C00V C00T C00E 118.92(13) . . ?
C00X C00U C00R 121.33(13) . . ?
C00T C00V C00Z 121.29(13) . . ?
C010 C00W C00R 120.84(13) . . ?
C00U C00X C00G 121.26(13) . . ?
C010 C00Y C00O 120.71(13) . . ?
C00L C00Z C00V 120.93(13) . . ?
C00Y C010 C00W 120.45(13) . . ?

loop_
_geom_bond_atom_site_label_1
_geom_bond_atom_site_label_2
_geom_bond_distance
_geom_bond_site_symmetry_2
_geom_bond_publ_flag
S001 C00B 1.7265(14) . ?
S001 C00H 1.7581(13) . ?
S002 C007 1.7625(13) . ?
S002 C00N 1.7355(13) . ?
N003 C007 1.2931(17) . ?
N003 C009 1.3913(16) . ?
N004 C00E 1.3868(17) . ?
N004 C00H 1.3010(17) . ?
C005 C008 1.4237(18) . ?
C005 C00A 1.4379(18) . ?
C005 C00I 1.4237(18) . ?
C006 C007 1.4832(17) . ?
C006 C00F 1.3528(18) . ?
C006 C00H 1.4741(18) . ?
C008 C00G 1.4249(18) . ?
C008 C00J 1.4305(18) . ?
C009 C00M 1.3999(18) . ?
C009 C00N 1.4076(18) . ?
C00A C00K 1.3582(19) . ?
C00B C00E 1.4071(18) . ?
C00B C00L 1.3949(19) . ?
C00C C00D 1.3840(19) . ?
C00C C00G 1.4010(18) . ?
C00D C00I 1.4025(18) . ?
C00E C00T 1.4014(19) . ?
C00F C00I 1.4630(18) . ?
C00G C00X 1.4367(19) . ?
C00J C00O 1.4203(19) . ?
C00J C00R 1.4204(19) . ?
C00K C00O 1.4332(19) . ?
C00L C00Z 1.380(2) . ?
C00M C00Q 1.3850(19) . ?
C00N C00P 1.4001(18) . ?
C00O C00Y 1.4058(18) . ?
C00P C00S 1.3869(19) . ?
C00Q C00S 1.399(2) . ?
C00R C00U 1.434(2) . ?
C00R C00W 1.4028(19) . ?
C00T C00V 1.381(2) . ?
C00U C00X 1.349(2) . ?
C00V C00Z 1.399(2) . ?
C00W C010 1.388(2) . ?
C00Y C010 1.386(2) . ?
